data_7059165
loop_
_publ_author_name
'Zubkevich, S. V.'
'Tuskaev, V. A.'
'Gagieva, S. Ch.'
'Pavlov, A. A.'
'Khrustalev, V. N.'
'Polyakova, O. V.'
'Zarubin, D. N.'
'Kurmaev, D. A.'
'Kolosov, N. A.'
'Bulychev, B. M.'

_publ_section_title
;
 Catalytic systems based on nickel(ii) complexes with
 bis(3,5-dimethylpyrazol-1-yl)methane -- impact of PPh3 on the formation
 of precatalysts and selective dimerization of ethylene
;
_journal_issue 3
_journal_name_full 'New Journal of Chemistry'
_journal_page_first 981
_journal_page_last 993
_journal_paper_doi 10.1039/C9NJ05704H
_journal_volume 44
_journal_year 2020
_chemical_formula_moiety 'C26 H38 N10 Ni, 2(C18 H15 Br3 Ni P)'
_chemical_formula_sum 'C62 H68 Br6 N10 Ni3 P2'
_chemical_formula_weight 1670.67
_space_group_crystal_system triclinic
_space_group_IT_number 2
_space_group_name_Hall '-P 1'
_space_group_name_H-M_alt 'P -1'
_atom_sites_solution_hydrogens geom
_atom_sites_solution_primary difmap
_atom_sites_solution_secondary difmap
_audit_creation_method SHELXL-2014/6
_audit_update_record
;
2019-01-14 deposited with the CCDC.	2019-12-12 downloaded from the CCDC.
;
_cell_angle_alpha 79.47(3)
_cell_angle_beta 76.24(3)
_cell_angle_gamma 64.55(3)
_cell_formula_units_Z 1
_cell_length_a 9.6743(19)
_cell_length_b 10.044(2)
_cell_length_c 20.289(4)
_cell_measurement_reflns_used 500
_cell_measurement_temperature 100(2)
_cell_measurement_theta_max 32.0
_cell_measurement_theta_min 3.2
_cell_volume 1721.8(7)
_computing_cell_refinement 'iMosflm (Battye et al., 2011)'
_computing_data_collection 'Marccd (Doyle, 2011)'
_computing_data_reduction iMosflm
_computing_molecular_graphics 'SHELXTL (Sheldrick, 2015)'
_computing_publication_material SHELXTL
_computing_structure_refinement 'SHELXL (Sheldrick, 2015)'
_computing_structure_solution 'SHELXT (Sheldrick, 2015)'
_diffrn_ambient_temperature 100(2)
_diffrn_measured_fraction_theta_full 0.961
_diffrn_measured_fraction_theta_max 0.958
_diffrn_measurement_device_type 'Rayonix SX165 CCD'
_diffrn_measurement_method '/f scan'
_diffrn_radiation_type synchrotron
_diffrn_radiation_wavelength 0.96990
_diffrn_reflns_av_R_equivalents 0.0996
_diffrn_reflns_av_unetI/netI 0.3172
_diffrn_reflns_Laue_measured_fraction_full 0.961
_diffrn_reflns_Laue_measured_fraction_max 0.958
_diffrn_reflns_limit_h_max 11
_diffrn_reflns_limit_h_min -11
_diffrn_reflns_limit_k_max 12
_diffrn_reflns_limit_k_min -12
_diffrn_reflns_limit_l_max 24
_diffrn_reflns_limit_l_min -24
_diffrn_reflns_number 18142
_diffrn_reflns_point_group_measured_fraction_full 0.961
_diffrn_reflns_point_group_measured_fraction_max 0.958
_diffrn_reflns_theta_full 35.587
_diffrn_reflns_theta_max 35.998
_diffrn_reflns_theta_min 3.235
_exptl_absorpt_coefficient_mu 3.208
_exptl_absorpt_correction_T_max 0.930
_exptl_absorpt_correction_T_min 0.600
_exptl_absorpt_correction_type multi-scan
_exptl_absorpt_process_details 'Scala (Evans, 2006)'
_exptl_crystal_colour colourless
_exptl_crystal_density_diffrn 1.611
_exptl_crystal_description needle
_exptl_crystal_F_000 834
_exptl_crystal_size_max 0.20
_exptl_crystal_size_mid 0.10
_exptl_crystal_size_min 0.02
_refine_diff_density_max 1.852
_refine_diff_density_min -1.255
_refine_diff_density_rms 0.192
_refine_ls_extinction_coef 0.0104(10)
_refine_ls_extinction_expression Fc^*^=kFc[1+0.001xFc^2^\l^3^/sin(2\q)]^-1/4^
_refine_ls_extinction_method SHELXL
_refine_ls_goodness_of_fit_ref 0.808
_refine_ls_hydrogen_treatment constr
_refine_ls_matrix_type full
_refine_ls_number_parameters 382
_refine_ls_number_reflns 6152
_refine_ls_number_restraints 0
_refine_ls_restrained_S_all 0.808
_refine_ls_R_factor_all 0.1410
_refine_ls_R_factor_gt 0.1139
_refine_ls_shift/su_max 0.000
_refine_ls_shift/su_mean 0.000
_refine_ls_structure_factor_coef Fsqd
_refine_ls_weighting_details 'w=1/[\s^2^(Fo^2^)+9P] where P=(Fo^2^+2Fc^2^)/3'
_refine_ls_weighting_scheme calc
_refine_ls_wR_factor_gt 0.2548
_refine_ls_wR_factor_ref 0.2933
_reflns_Friedel_coverage 0.000
_reflns_number_gt 3867
_reflns_number_total 6152
_reflns_threshold_expression 'I > 2\s(I)'
_cod_data_source_file c9nj05704h2.cif
_cod_data_source_block 5
_cod_depositor_comments
;Adding full bibliography for 7059165--7059166.cif.

 Adding full bibliography for 7059165--7059166.cif.
;
_cod_database_code 7059165
_shelx_space_group_comment
;
The symmetry employed for this shelxl refinement is uniquely defined
by the following loop, which should always be used as a source of
symmetry information in preference to the above space-group names.
They are only intended as comments.
;
_shelx_estimated_absorpt_t_min 0.608
_shelx_estimated_absorpt_t_max 0.947
_shelxl_version_number 2014/6

loop_
_space_group_symop_operation_xyz
'x, y, z'
'-x, -y, -z'

loop_
_atom_site_label
_atom_site_type_symbol
_atom_site_fract_x
_atom_site_fract_y
_atom_site_fract_z
_atom_site_U_iso_or_equiv
_atom_site_adp_type
_atom_site_occupancy
_atom_site_site_symmetry_order
_atom_site_calc_flag
_atom_site_refinement_flags_posn
_atom_site_refinement_flags_adp
_atom_site_refinement_flags_occupancy
Br1 Br 0.37294(12) 0.08378(10) 0.33440(5) 0.0356(4) Uani 1 1 d . . .
Br2 Br 0.26238(11) 0.47164(11) 0.22083(5) 0.0358(4) Uani 1 1 d . . .
Br3 Br 0.68610(13) 0.25991(17) 0.24953(6) 0.0599(5) Uani 1 1 d . . .
Ni1 Ni 0.0000 0.5000 0.5000 0.0235(4) Uani 1 2 d S . P
Ni2 Ni 0.45986(12) 0.23121(11) 0.24321(5) 0.0273(4) Uani 1 1 d . . .
P1 P 0.5122(2) 0.1231(2) 0.14400(10) 0.0264(5) Uani 1 1 d . . .
N1 N 0.2377(7) 0.3646(7) 0.5124(3) 0.0251(14) Uani 1 1 d . . .
N2 N 0.3562(7) 0.3767(7) 0.4615(3) 0.0259(15) Uani 1 1 d . . .
N3 N 0.0866(7) 0.6550(7) 0.4404(3) 0.0268(15) Uani 1 1 d . . .
N4 N 0.2261(8) 0.6039(7) 0.3953(3) 0.0277(15) Uani 1 1 d . . .
N5 N 0.0119(8) 0.4043(8) 0.4143(3) 0.0302(16) Uani 1 1 d . . .
C1 C 0.3066(9) 0.2943(9) 0.5666(4) 0.0304(19) Uani 1 1 d . . .
C2 C 0.4673(10) 0.2617(9) 0.5500(4) 0.0306(19) Uani 1 1 d . . .
H2 H 0.5420 0.2109 0.5789 0.037 Uiso 1 1 calc R U .
C3 C 0.4946(10) 0.3195(9) 0.4820(4) 0.0285(18) Uani 1 1 d . . .
C4 C 0.2199(10) 0.2603(10) 0.6352(4) 0.036(2) Uani 1 1 d . . .
H4A H 0.1077 0.3159 0.6367 0.054 Uiso 1 1 calc R U .
H4B H 0.2514 0.2889 0.6710 0.054 Uiso 1 1 calc R U .
H4C H 0.2442 0.1540 0.6426 0.054 Uiso 1 1 calc R U .
C5 C 0.6410(9) 0.3208(10) 0.4384(4) 0.036(2) Uani 1 1 d . . .
H5A H 0.6634 0.2710 0.3975 0.054 Uiso 1 1 calc R U .
H5B H 0.7268 0.2688 0.4638 0.054 Uiso 1 1 calc R U .
H5C H 0.6295 0.4233 0.4252 0.054 Uiso 1 1 calc R U .
C6 C 0.3206(8) 0.4447(9) 0.3942(4) 0.0235(17) Uani 1 1 d . . .
H6A H 0.2637 0.3976 0.3790 0.028 Uiso 1 1 calc R U .
H6B H 0.4188 0.4278 0.3612 0.028 Uiso 1 1 calc R U .
C7 C 0.0352(9) 0.8031(9) 0.4336(4) 0.0290(18) Uani 1 1 d . . .
C8 C 0.1408(9) 0.8451(8) 0.3842(4) 0.0282(18) Uani 1 1 d . . .
H8 H 0.1317 0.9435 0.3697 0.034 Uiso 1 1 calc R U .
C9 C 0.2604(10) 0.7176(9) 0.3606(4) 0.0318(19) Uani 1 1 d . . .
C10 C -0.1148(10) 0.8996(10) 0.4743(5) 0.036(2) Uani 1 1 d . . .
H10A H -0.1603 0.8374 0.5065 0.054 Uiso 1 1 calc R U .
H10B H -0.1873 0.9623 0.4436 0.054 Uiso 1 1 calc R U .
H10C H -0.0951 0.9622 0.4996 0.054 Uiso 1 1 calc R U .
C11 C 0.4062(10) 0.6945(9) 0.3058(4) 0.0323(19) Uani 1 1 d . . .
H11A H 0.4984 0.6251 0.3248 0.048 Uiso 1 1 calc R U .
H11B H 0.4146 0.7895 0.2907 0.048 Uiso 1 1 calc R U .
H11C H 0.3988 0.6540 0.2670 0.048 Uiso 1 1 calc R U .
C12 C -0.0053(9) 0.3671(9) 0.3682(4) 0.0321(19) Uani 1 1 d . . .
C13 C -0.0308(10) 0.3206(10) 0.3086(4) 0.035(2) Uani 1 1 d . . .
H13A H 0.0432 0.3332 0.2682 0.052 Uiso 1 1 calc R U .
H13B H -0.1373 0.3815 0.3009 0.052 Uiso 1 1 calc R U .
H13C H -0.0151 0.2163 0.3172 0.052 Uiso 1 1 calc R U .
C14 C 0.6287(10) -0.0756(9) 0.1501(4) 0.0320(19) Uani 1 1 d . . .
C15 C 0.7696(11) -0.1264(11) 0.1716(5) 0.048(2) Uani 1 1 d . . .
H15 H 0.8006 -0.0568 0.1829 0.057 Uiso 1 1 calc R U .
C16 C 0.8668(15) -0.2753(14) 0.1772(5) 0.064(3) Uani 1 1 d . . .
H16 H 0.9645 -0.3071 0.1907 0.076 Uiso 1 1 calc R U .
C17 C 0.8194(15) -0.3777(14) 0.1629(5) 0.073(4) Uani 1 1 d . . .
H17 H 0.8847 -0.4802 0.1676 0.087 Uiso 1 1 calc R U .
C18 C 0.6746(16) -0.3313(11) 0.1415(5) 0.063(3) Uani 1 1 d . . .
H18 H 0.6417 -0.4016 0.1323 0.076 Uiso 1 1 calc R U .
C19 C 0.5818(13) -0.1790(10) 0.1341(4) 0.044(2) Uani 1 1 d . . .
H19 H 0.4864 -0.1452 0.1182 0.053 Uiso 1 1 calc R U .
C20 C 0.3328(10) 0.1483(9) 0.1199(4) 0.0306(18) Uani 1 1 d . . .
C21 C 0.2886(11) 0.2232(10) 0.0578(4) 0.036(2) Uani 1 1 d . . .
H21 H 0.3571 0.2569 0.0247 0.043 Uiso 1 1 calc R U .
C22 C 0.1412(12) 0.2484(12) 0.0447(5) 0.050(3) Uani 1 1 d . . .
H22 H 0.1117 0.2977 0.0024 0.060 Uiso 1 1 calc R U .
C23 C 0.0402(11) 0.2014(13) 0.0933(6) 0.054(3) Uani 1 1 d . . .
H23 H -0.0594 0.2200 0.0850 0.065 Uiso 1 1 calc R U .
C24 C 0.0857(11) 0.1270(13) 0.1541(5) 0.050(3) Uani 1 1 d . . .
H24 H 0.0183 0.0912 0.1867 0.059 Uiso 1 1 calc R U .
C25 C 0.2282(10) 0.1039(10) 0.1682(5) 0.037(2) Uani 1 1 d . . .
H25 H 0.2546 0.0572 0.2113 0.044 Uiso 1 1 calc R U .
C26 C 0.6191(9) 0.1985(10) 0.0709(4) 0.0298(19) Uani 1 1 d . . .
C27 C 0.7123(14) 0.1158(12) 0.0171(5) 0.055(3) Uani 1 1 d . . .
H27 H 0.7229 0.0173 0.0170 0.067 Uiso 1 1 calc R U .
C28 C 0.7928(16) 0.1809(15) -0.0384(6) 0.074(4) Uani 1 1 d . . .
H28 H 0.8583 0.1251 -0.0754 0.089 Uiso 1 1 calc R U .
C29 C 0.7756(11) 0.3211(11) -0.0381(5) 0.044(2) Uani 1 1 d . . .
H29 H 0.8269 0.3652 -0.0754 0.052 Uiso 1 1 calc R U .
C30 C 0.6850(11) 0.3990(11) 0.0155(5) 0.047(2) Uani 1 1 d . . .
H30 H 0.6761 0.4971 0.0150 0.056 Uiso 1 1 calc R U .
C31 C 0.6053(11) 0.3434(11) 0.0705(5) 0.041(2) Uani 1 1 d . . .
H31 H 0.5427 0.4014 0.1073 0.049 Uiso 1 1 calc R U .

loop_
_atom_site_aniso_label
_atom_site_aniso_U_11
_atom_site_aniso_U_22
_atom_site_aniso_U_33
_atom_site_aniso_U_23
_atom_site_aniso_U_13
_atom_site_aniso_U_12
Br1 0.0427(7) 0.0328(7) 0.0295(6) 0.0007(4) -0.0015(5) -0.0175(5)
Br2 0.0365(7) 0.0389(7) 0.0297(6) -0.0022(5) -0.0078(5) -0.0126(5)
Br3 0.0384(8) 0.1077(12) 0.0502(8) -0.0389(7) 0.0036(6) -0.0384(8)
Ni1 0.0252(8) 0.0290(9) 0.0180(8) -0.0024(6) -0.0020(6) -0.0133(7)
Ni2 0.0310(7) 0.0334(7) 0.0220(6) -0.0028(5) -0.0043(5) -0.0172(6)
P1 0.0304(12) 0.0312(12) 0.0193(11) -0.0012(8) -0.0035(8) -0.0149(10)
N1 0.031(4) 0.031(4) 0.016(3) -0.003(3) 0.004(3) -0.019(3)
N2 0.022(3) 0.033(4) 0.023(3) -0.001(3) -0.002(3) -0.013(3)
N3 0.022(3) 0.038(4) 0.021(3) -0.007(3) -0.002(3) -0.012(3)
N4 0.031(4) 0.026(4) 0.028(4) -0.004(3) -0.002(3) -0.015(3)
N5 0.028(4) 0.036(4) 0.026(4) -0.001(3) -0.003(3) -0.014(3)
C1 0.030(4) 0.035(5) 0.029(4) 0.009(4) -0.007(3) -0.020(4)
C2 0.039(5) 0.031(5) 0.028(4) 0.002(3) -0.013(4) -0.019(4)
C3 0.036(5) 0.028(4) 0.025(4) -0.006(3) -0.004(3) -0.015(4)
C4 0.033(5) 0.040(5) 0.033(5) 0.003(4) -0.005(4) -0.016(4)
C5 0.028(5) 0.043(5) 0.039(5) 0.007(4) -0.012(4) -0.018(4)
C6 0.017(4) 0.038(5) 0.015(4) -0.003(3) 0.006(3) -0.015(4)
C7 0.034(5) 0.028(4) 0.030(4) -0.009(3) -0.008(4) -0.014(4)
C8 0.026(4) 0.018(4) 0.034(5) 0.003(3) -0.002(3) -0.006(4)
C9 0.042(5) 0.037(5) 0.026(4) 0.004(3) -0.008(4) -0.027(4)
C10 0.030(5) 0.032(5) 0.044(5) -0.016(4) -0.002(4) -0.007(4)
C11 0.036(5) 0.029(4) 0.025(4) -0.009(3) 0.015(3) -0.014(4)
C12 0.028(4) 0.037(5) 0.032(5) -0.006(4) 0.005(4) -0.018(4)
C13 0.029(5) 0.043(5) 0.032(5) -0.012(4) 0.000(4) -0.014(4)
C14 0.033(5) 0.030(5) 0.024(4) 0.000(3) -0.001(3) -0.008(4)
C15 0.035(5) 0.042(6) 0.044(6) 0.004(4) -0.004(4) 0.000(5)
C16 0.068(8) 0.057(8) 0.032(6) -0.013(5) -0.006(5) 0.008(6)
C17 0.073(9) 0.055(7) 0.026(5) 0.010(5) 0.010(5) 0.019(7)
C18 0.101(10) 0.029(6) 0.035(6) -0.008(4) 0.002(6) -0.009(6)
C19 0.064(7) 0.043(6) 0.026(5) -0.013(4) 0.013(4) -0.029(5)
C20 0.035(5) 0.033(5) 0.024(4) -0.001(3) -0.015(3) -0.010(4)
C21 0.045(5) 0.034(5) 0.031(5) -0.001(4) -0.012(4) -0.017(4)
C22 0.055(6) 0.054(6) 0.047(6) -0.011(5) -0.025(5) -0.018(5)
C23 0.028(5) 0.079(8) 0.066(7) -0.030(6) -0.013(5) -0.020(5)
C24 0.038(6) 0.079(8) 0.041(6) -0.024(5) 0.005(4) -0.031(6)
C25 0.034(5) 0.043(5) 0.036(5) -0.013(4) 0.001(4) -0.018(4)
C26 0.032(4) 0.043(5) 0.020(4) 0.005(3) -0.006(3) -0.022(4)
C27 0.083(8) 0.060(7) 0.031(5) -0.005(5) 0.014(5) -0.048(7)
C28 0.098(10) 0.076(9) 0.052(7) -0.019(6) 0.027(7) -0.054(8)
C29 0.044(5) 0.057(6) 0.032(5) 0.015(4) -0.010(4) -0.028(5)
C30 0.051(6) 0.048(6) 0.043(6) 0.003(5) 0.000(5) -0.028(5)
C31 0.051(6) 0.049(6) 0.037(5) 0.004(4) -0.011(4) -0.034(5)

loop_
_atom_type_symbol
_atom_type_description
_atom_type_scat_dispersion_real
_atom_type_scat_dispersion_imag
_atom_type_scat_source
C C 0.0070 0.0030 'International Tables Vol C Tables 4.2.6.8 and 6.1.1.4'
H H 0.0000 0.0000 'International Tables Vol C Tables 4.2.6.8 and 6.1.1.4'
N N 0.0130 0.0070 'International Tables Vol C Tables 4.2.6.8 and 6.1.1.4'
P P 0.1660 0.1790 'International Tables Vol C Tables 4.2.6.8 and 6.1.1.4'
Ni Ni 0.1410 1.9440 'International Tables Vol C Tables 4.2.6.8 and 6.1.1.4'
Br Br -2.5110 0.5570 'International Tables Vol C Tables 4.2.6.8 and 6.1.1.4'

loop_
_geom_angle_atom_site_label_1
_geom_angle_atom_site_label_2
_geom_angle_atom_site_label_3
_geom_angle
_geom_angle_site_symmetry_1
_geom_angle_site_symmetry_3
N5 Ni1 N5 180.0(4) . 2_566
N5 Ni1 N3 92.9(2) . .
N5 Ni1 N3 87.1(2) 2_566 .
N5 Ni1 N3 87.1(2) . 2_566
N5 Ni1 N3 92.9(2) 2_566 2_566
N3 Ni1 N3 180.0 . 2_566
N5 Ni1 N1 95.6(3) . .
N5 Ni1 N1 84.4(3) 2_566 .
N3 Ni1 N1 86.1(2) . .
N3 Ni1 N1 93.9(2) 2_566 .
N5 Ni1 N1 84.4(3) . 2_566
N5 Ni1 N1 95.6(2) 2_566 2_566
N3 Ni1 N1 93.9(2) . 2_566
N3 Ni1 N1 86.1(2) 2_566 2_566
N1 Ni1 N1 180.0 . 2_566
P1 Ni2 Br3 106.90(7) . .
P1 Ni2 Br1 107.70(7) . .
Br3 Ni2 Br1 116.74(6) . .
P1 Ni2 Br2 102.51(8) . .
Br3 Ni2 Br2 108.24(6) . .
Br1 Ni2 Br2 113.58(6) . .
C20 P1 C14 105.9(4) . .
C20 P1 C26 107.0(4) . .
C14 P1 C26 104.9(4) . .
C20 P1 Ni2 110.5(3) . .
C14 P1 Ni2 114.1(3) . .
C26 P1 Ni2 113.8(3) . .
C1 N1 N2 104.9(6) . .
C1 N1 Ni1 134.0(5) . .
N2 N1 Ni1 118.6(4) . .
C3 N2 N1 112.9(6) . .
C3 N2 C6 128.3(6) . .
N1 N2 C6 118.8(6) . .
C7 N3 N4 105.9(6) . .
C7 N3 Ni1 134.9(5) . .
N4 N3 Ni1 119.2(5) . .
C9 N4 N3 111.1(7) . .
C9 N4 C6 128.8(7) . .
N3 N4 C6 120.0(6) . .
C12 N5 Ni1 169.3(7) . .
N1 C1 C2 110.3(7) . .
N1 C1 C4 123.6(7) . .
C2 C1 C4 126.1(7) . .
C3 C2 C1 106.2(7) . .
C3 C2 H2 126.9 . .
C1 C2 H2 126.9 . .
N2 C3 C2 105.6(7) . .
N2 C3 C5 124.5(7) . .
C2 C3 C5 129.9(8) . .
C1 C4 H4A 109.5 . .
C1 C4 H4B 109.5 . .
H4A C4 H4B 109.5 . .
C1 C4 H4C 109.5 . .
H4A C4 H4C 109.5 . .
H4B C4 H4C 109.5 . .
C3 C5 H5A 109.5 . .
C3 C5 H5B 109.5 . .
H5A C5 H5B 109.5 . .
C3 C5 H5C 109.5 . .
H5A C5 H5C 109.5 . .
H5B C5 H5C 109.5 . .
N2 C6 N4 111.1(6) . .
N2 C6 H6A 109.4 . .
N4 C6 H6A 109.4 . .
N2 C6 H6B 109.4 . .
N4 C6 H6B 109.4 . .
H6A C6 H6B 108.0 . .
N3 C7 C8 109.4(7) . .
N3 C7 C10 122.0(7) . .
C8 C7 C10 128.6(7) . .
C9 C8 C7 107.4(7) . .
C9 C8 H8 126.3 . .
C7 C8 H8 126.3 . .
N4 C9 C8 106.3(7) . .
N4 C9 C11 122.7(8) . .
C8 C9 C11 131.0(7) . .
C7 C10 H10A 109.5 . .
C7 C10 H10B 109.5 . .
H10A C10 H10B 109.5 . .
C7 C10 H10C 109.5 . .
H10A C10 H10C 109.5 . .
H10B C10 H10C 109.5 . .
C9 C11 H11A 109.5 . .
C9 C11 H11B 109.5 . .
H11A C11 H11B 109.5 . .
C9 C11 H11C 109.5 . .
H11A C11 H11C 109.5 . .
H11B C11 H11C 109.5 . .
N5 C12 C13 178.9(9) . .
C12 C13 H13A 109.5 . .
C12 C13 H13B 109.5 . .
H13A C13 H13B 109.5 . .
C12 C13 H13C 109.5 . .
H13A C13 H13C 109.5 . .
H13B C13 H13C 109.5 . .
C15 C14 C19 119.0(9) . .
C15 C14 P1 117.9(7) . .
C19 C14 P1 123.1(7) . .
C16 C15 C14 122.1(11) . .
C16 C15 H15 118.9 . .
C14 C15 H15 118.9 . .
C15 C16 C17 119.1(12) . .
C15 C16 H16 120.5 . .
C17 C16 H16 120.5 . .
C16 C17 C18 121.0(11) . .
C16 C17 H17 119.5 . .
C18 C17 H17 119.5 . .
C19 C18 C17 118.2(12) . .
C19 C18 H18 120.9 . .
C17 C18 H18 120.9 . .
C18 C19 C14 120.6(11) . .
C18 C19 H19 119.7 . .
C14 C19 H19 119.7 . .
C25 C20 C21 118.8(8) . .
C25 C20 P1 118.0(6) . .
C21 C20 P1 122.9(6) . .
C20 C21 C22 119.7(8) . .
C20 C21 H21 120.1 . .
C22 C21 H21 120.1 . .
C23 C22 C21 120.3(9) . .
C23 C22 H22 119.9 . .
C21 C22 H22 119.9 . .
C24 C23 C22 119.3(9) . .
C24 C23 H23 120.4 . .
C22 C23 H23 120.4 . .
C23 C24 C25 121.1(9) . .
C23 C24 H24 119.4 . .
C25 C24 H24 119.4 . .
C24 C25 C20 120.7(9) . .
C24 C25 H25 119.6 . .
C20 C25 H25 119.6 . .
C27 C26 C31 119.9(7) . .
C27 C26 P1 121.7(6) . .
C31 C26 P1 118.5(7) . .
C26 C27 C28 119.0(9) . .
C26 C27 H27 120.5 . .
C28 C27 H27 120.5 . .
C29 C28 C27 120.0(11) . .
C29 C28 H28 120.0 . .
C27 C28 H28 120.0 . .
C28 C29 C30 119.8(9) . .
C28 C29 H29 120.1 . .
C30 C29 H29 120.1 . .
C29 C30 C31 123.3(9) . .
C29 C30 H30 118.3 . .
C31 C30 H30 118.3 . .
C30 C31 C26 118.0(9) . .
C30 C31 H31 121.0 . .
C26 C31 H31 121.0 . .

loop_
_geom_bond_atom_site_label_1
_geom_bond_atom_site_label_2
_geom_bond_distance
_geom_bond_site_symmetry_2
Br1 Ni2 2.3773(15) .
Br2 Ni2 2.3948(18) .
Br3 Ni2 2.3620(14) .
Ni1 N5 2.094(7) .
Ni1 N5 2.094(7) 2_566
Ni1 N3 2.130(6) .
Ni1 N3 2.130(6) 2_566
Ni1 N1 2.160(7) .
Ni1 N1 2.160(7) 2_566
Ni2 P1 2.308(2) .
P1 C20 1.815(8) .
P1 C14 1.820(9) .
P1 C26 1.838(7) .
N1 C1 1.346(10) .
N1 N2 1.381(8) .
N2 C3 1.346(10) .
N2 C6 1.459(9) .
N3 C7 1.343(10) .
N3 N4 1.382(9) .
N4 C9 1.354(9) .
N4 C6 1.463(10) .
N5 C12 1.137(10) .
C1 C2 1.412(11) .
C1 C4 1.508(11) .
C2 C3 1.405(11) .
C2 H2 0.9500 .
C3 C5 1.485(11) .
C4 H4A 0.9800 .
C4 H4B 0.9800 .
C4 H4C 0.9800 .
C5 H5A 0.9800 .
C5 H5B 0.9800 .
C5 H5C 0.9800 .
C6 H6A 0.9900 .
C6 H6B 0.9900 .
C7 C8 1.398(10) .
C7 C10 1.498(12) .
C8 C9 1.377(12) .
C8 H8 0.9500 .
C9 C11 1.531(11) .
C10 H10A 0.9800 .
C10 H10B 0.9800 .
C10 H10C 0.9800 .
C11 H11A 0.9800 .
C11 H11B 0.9800 .
C11 H11C 0.9800 .
C12 C13 1.480(12) .
C13 H13A 0.9800 .
C13 H13B 0.9800 .
C13 H13C 0.9800 .
C14 C15 1.383(13) .
C14 C19 1.409(12) .
C15 C16 1.384(15) .
C15 H15 0.9500 .
C16 C17 1.388(19) .
C16 H16 0.9500 .
C17 C18 1.423(19) .
C17 H17 0.9500 .
C18 C19 1.403(14) .
C18 H18 0.9500 .
C19 H19 0.9500 .
C20 C25 1.392(11) .
C20 C21 1.404(11) .
C21 C22 1.419(13) .
C21 H21 0.9500 .
C22 C23 1.385(14) .
C22 H22 0.9500 .
C23 C24 1.382(15) .
C23 H23 0.9500 .
C24 C25 1.387(13) .
C24 H24 0.9500 .
C25 H25 0.9500 .
C26 C27 1.383(13) .
C26 C31 1.402(12) .
C27 C28 1.433(13) .
C27 H27 0.9500 .
C28 C29 1.346(15) .
C28 H28 0.9500 .
C29 C30 1.353(14) .
C29 H29 0.9500 .
C30 C31 1.373(11) .
C30 H30 0.9500 .
C31 H31 0.9500 .

loop_
_geom_torsion_atom_site_label_1
_geom_torsion_atom_site_label_2
_geom_torsion_atom_site_label_3
_geom_torsion_atom_site_label_4
_geom_torsion
C1 N1 N2 C3 -1.2(9)
Ni1 N1 N2 C3 163.2(5)
C1 N1 N2 C6 178.1(7)
Ni1 N1 N2 C6 -17.6(8)
C7 N3 N4 C9 -0.6(8)
Ni1 N3 N4 C9 178.2(5)
C7 N3 N4 C6 174.7(6)
Ni1 N3 N4 C6 -6.5(9)
N2 N1 C1 C2 -0.2(9)
Ni1 N1 C1 C2 -161.0(6)
N2 N1 C1 C4 178.4(7)
Ni1 N1 C1 C4 17.6(12)
N1 C1 C2 C3 1.4(9)
C4 C1 C2 C3 -177.2(8)
N1 N2 C3 C2 2.0(9)
C6 N2 C3 C2 -177.1(7)
N1 N2 C3 C5 -178.4(7)
C6 N2 C3 C5 2.5(13)
C1 C2 C3 N2 -2.0(9)
C1 C2 C3 C5 178.4(8)
C3 N2 C6 N4 -110.7(8)
N1 N2 C6 N4 70.2(8)
C9 N4 C6 N2 118.6(8)
N3 N4 C6 N2 -55.8(8)
N4 N3 C7 C8 0.5(8)
Ni1 N3 C7 C8 -178.1(5)
N4 N3 C7 C10 179.9(7)
Ni1 N3 C7 C10 1.3(12)
N3 C7 C8 C9 -0.2(9)
C10 C7 C8 C9 -179.5(8)
N3 N4 C9 C8 0.5(9)
C6 N4 C9 C8 -174.2(7)
N3 N4 C9 C11 -178.4(7)
C6 N4 C9 C11 6.8(13)
C7 C8 C9 N4 -0.2(9)
C7 C8 C9 C11 178.6(8)
C20 P1 C14 C15 -176.5(7)
C26 P1 C14 C15 70.6(7)
Ni2 P1 C14 C15 -54.6(7)
C20 P1 C14 C19 3.4(8)
C26 P1 C14 C19 -109.6(7)
Ni2 P1 C14 C19 125.2(6)
C19 C14 C15 C16 0.8(14)
P1 C14 C15 C16 -179.4(7)
C14 C15 C16 C17 -2.1(15)
C15 C16 C17 C18 1.3(16)
C16 C17 C18 C19 0.9(15)
C17 C18 C19 C14 -2.3(13)
C15 C14 C19 C18 1.5(12)
P1 C14 C19 C18 -178.3(7)
C14 P1 C20 C25 70.6(8)
C26 P1 C20 C25 -177.9(7)
Ni2 P1 C20 C25 -53.5(7)
C14 P1 C20 C21 -115.9(8)
C26 P1 C20 C21 -4.4(9)
Ni2 P1 C20 C21 120.0(7)
C25 C20 C21 C22 -1.7(13)
P1 C20 C21 C22 -175.2(7)
C20 C21 C22 C23 1.0(15)
C21 C22 C23 C24 -1.3(16)
C22 C23 C24 C25 2.5(16)
C23 C24 C25 C20 -3.4(15)
C21 C20 C25 C24 2.9(13)
P1 C20 C25 C24 176.7(7)
C20 P1 C26 C27 -83.5(9)
C14 P1 C26 C27 28.7(9)
Ni2 P1 C26 C27 154.1(7)
C20 P1 C26 C31 96.8(7)
C14 P1 C26 C31 -150.9(7)
Ni2 P1 C26 C31 -25.6(8)
C31 C26 C27 C28 -0.3(16)
P1 C26 C27 C28 -180.0(9)
C26 C27 C28 C29 -1(2)
C27 C28 C29 C30 1.5(19)
C28 C29 C30 C31 -1.1(17)
C29 C30 C31 C26 0.0(15)
C27 C26 C31 C30 0.7(14)
P1 C26 C31 C30 -179.6(7)
